data_1564056
loop_
_publ_author_name
'Hu, Peng'
'Wu, Yan-Ni'
'Zhao, Yan-Hua'
'Cao, Jiang-Fei'
'Lai, Jia-Long'
'Ma, Dan-Yu'
'Zhu, Li-Li'
'Xiao, Feng-Ping'

_publ_section_title
;
 Structure changes from radical-3d ring dimer to radical-3d-4f 1D chain
 with different magnetic properties
;
_journal_name_full 'Inorganica Chimica Acta'
_journal_page_first 119867
_journal_paper_doi 10.1016/j.ica.2020.119867
_journal_volume 512
_journal_year 2020
_chemical_formula_sum 'C28 H21 Dy F18 N3 O9'
_chemical_formula_weight 1047.98
_space_group_crystal_system monoclinic
_space_group_IT_number 14
_space_group_name_Hall '-P 2yn'
_space_group_name_H-M_alt 'P 1 21/n 1'
_atom_sites_solution_hydrogens geom
_audit_creation_method SHELXL-2014
_cell_angle_alpha 90
_cell_angle_beta 95.919(2)
_cell_angle_gamma 90
_cell_formula_units_Z 4
_cell_length_a 12.5812(12)
_cell_length_b 18.4686(17)
_cell_length_c 16.8024(15)
_cell_measurement_reflns_used 12245
_cell_measurement_temperature 296(2)
_cell_measurement_theta_max 27.8
_cell_measurement_theta_min 1.8
_cell_volume 3883.3(6)
_computing_structure_refinement 'SHELXL-2014 (Sheldrick, 2014)'
_diffrn_ambient_temperature 296(2)
_diffrn_measured_fraction_theta_full 0.964
_diffrn_measured_fraction_theta_max 0.990
_diffrn_measurement_device_type CCD
_diffrn_radiation_type MoK\a
_diffrn_radiation_wavelength 0.71073
_diffrn_reflns_av_R_equivalents 0.0250
_diffrn_reflns_av_unetI/netI 0.0216
_diffrn_reflns_Laue_measured_fraction_full 0.964
_diffrn_reflns_Laue_measured_fraction_max 0.990
_diffrn_reflns_limit_h_max 14
_diffrn_reflns_limit_h_min -14
_diffrn_reflns_limit_k_max 21
_diffrn_reflns_limit_k_min -21
_diffrn_reflns_limit_l_max 19
_diffrn_reflns_limit_l_min -19
_diffrn_reflns_number 26926
_diffrn_reflns_point_group_measured_fraction_full 0.964
_diffrn_reflns_point_group_measured_fraction_max 0.990
_diffrn_reflns_theta_full 25.242
_diffrn_reflns_theta_max 25.013
_diffrn_reflns_theta_min 2.131
_exptl_absorpt_coefficient_mu 2.061
_exptl_crystal_colour blue
_exptl_crystal_density_diffrn 1.792
_exptl_crystal_description block
_exptl_crystal_F_000 2040
_refine_diff_density_max 1.133
_refine_diff_density_min -0.568
_refine_diff_density_rms 0.098
_refine_ls_extinction_coef .
_refine_ls_extinction_method none
_refine_ls_goodness_of_fit_ref 1.005
_refine_ls_hydrogen_treatment constr
_refine_ls_matrix_type full
_refine_ls_number_parameters 537
_refine_ls_number_reflns 6771
_refine_ls_number_restraints 0
_refine_ls_restrained_S_all 1.005
_refine_ls_R_factor_all 0.0477
_refine_ls_R_factor_gt 0.0414
_refine_ls_shift/su_max 0.000
_refine_ls_shift/su_mean 0.000
_refine_ls_structure_factor_coef Fsqd
_refine_ls_weighting_details 'w=1/[\s^2^(Fo^2^)+(0.1000P)^2^+7.0000P] where P=(Fo^2^+2Fc^2^)/3'
_refine_ls_weighting_scheme calc
_refine_ls_wR_factor_gt 0.1243
_refine_ls_wR_factor_ref 0.1397
_reflns_Friedel_coverage 0.000
_reflns_Friedel_fraction_full .
_reflns_Friedel_fraction_max .
_reflns_number_gt 5993
_reflns_number_total 6771
_reflns_threshold_expression 'I > 2\s(I)'
_cod_data_source_file Dy.cif
_cod_data_source_block dy
_cod_original_sg_symbol_H-M 'P 21/n'
_cod_database_code 1564056
_shelx_space_group_comment
;
The symmetry employed for this shelxl refinement is uniquely defined
by the following loop, which should always be used as a source of
symmetry information in preference to the above space-group names.
They are only intended as comments.
;
_shelxl_version_number 2014-3

loop_
_space_group_symop_operation_xyz
'x, y, z'
'-x+1/2, y+1/2, -z+1/2'
'-x, -y, -z'
'x-1/2, -y-1/2, z-1/2'

loop_
_atom_site_label
_atom_site_type_symbol
_atom_site_fract_x
_atom_site_fract_y
_atom_site_fract_z
_atom_site_U_iso_or_equiv
_atom_site_adp_type
_atom_site_occupancy
_atom_site_site_symmetry_order
_atom_site_calc_flag
_atom_site_refinement_flags_posn
_atom_site_refinement_flags_adp
_atom_site_refinement_flags_occupancy
_atom_site_disorder_assembly
_atom_site_disorder_group
Dy1 Dy 0.01541(2) 0.05154(2) 0.30880(2) 0.04130(13) Uani 1 1 d . . . . .
N2 N 0.0231(3) 0.1928(2) 0.4350(2) 0.0396(8) Uani 1 1 d . . . . .
O7 O 0.1905(3) 0.0504(2) 0.2750(2) 0.0594(10) Uani 1 1 d . . . . .
C13 C -0.2822(4) 0.0467(3) 0.2973(3) 0.0521(13) Uani 1 1 d . . . . .
H13 H -0.3542 0.0412 0.2794 0.063 Uiso 1 1 calc R U . . .
O4 O -0.1358(3) 0.12818(17) 0.30724(19) 0.0452(7) Uani 1 1 d . . . . .
O2 O 0.0676(3) 0.13306(17) 0.4126(2) 0.0459(7) Uani 1 1 d . . . . .
C19 C -0.0646(4) 0.0804(3) 0.5434(3) 0.0423(10) Uani 1 1 d . . . . .
H19 H 0.0096 0.0836 0.5500 0.051 Uiso 1 1 calc R U . . .
C20 C -0.1227(3) 0.1339(2) 0.5011(2) 0.0374(9) Uani 1 1 d . . . . .
O5 O -0.1272(3) -0.01356(19) 0.3562(2) 0.0499(8) Uani 1 1 d . . . . .
C22 C -0.0646(3) 0.1956(2) 0.4726(3) 0.0384(9) Uani 1 1 d . . . . .
O8 O -0.0838(4) 0.0305(2) 0.1842(2) 0.0672(11) Uani 1 1 d . . . . .
C21 C -0.2342(4) 0.1300(3) 0.4890(3) 0.0415(9) Uani 1 1 d . . . . .
H21 H -0.2744 0.1663 0.4619 0.050 Uiso 1 1 calc R U . . .
O9 O 0.0448(4) -0.0680(2) 0.2673(3) 0.0661(11) Uani 1 1 d . . . . .
O6 O 0.0415(3) 0.1504(2) 0.2231(2) 0.0637(10) Uani 1 1 d . . . . .
N1 N -0.0881(3) 0.2662(2) 0.4840(3) 0.0475(9) Uani 1 1 d . . . . .
O1 O -0.1680(4) 0.2885(2) 0.5175(3) 0.0788(13) Uani 1 1 d . . . . .
C12 C -0.2253(4) -0.0106(3) 0.3340(3) 0.0449(10) Uani 1 1 d . . . . .
F17 F -0.2696(5) -0.0989(3) 0.4260(3) 0.1137(18) Uani 1 1 d . . . . .
C27 C -0.0173(4) 0.3163(3) 0.4421(3) 0.0514(11) Uani 1 1 d . . . . .
F16 F -0.3892(4) -0.0751(3) 0.3334(5) 0.144(3) Uani 1 1 d . . . . .
C24 C 0.0780(4) 0.2653(3) 0.4327(3) 0.0524(12) Uani 1 1 d . . . . .
C14 C -0.2307(4) 0.1129(3) 0.2871(3) 0.0484(11) Uani 1 1 d . . . . .
C2 C 0.2390(4) 0.0765(4) 0.2202(3) 0.0607(13) Uani 1 1 d . . . . .
C9 C -0.0973(6) -0.0204(4) 0.1356(4) 0.0727(17) Uani 1 1 d . . . . .
F18 F -0.2573(6) -0.1330(3) 0.3092(4) 0.135(2) Uani 1 1 d . . . . .
C7 C 0.0177(5) -0.1062(3) 0.2083(4) 0.0668(16) Uani 1 1 d . . . . .
C28 C -0.0814(6) 0.3359(4) 0.3623(4) 0.082(2) Uani 1 1 d . . . . .
H28A H -0.0805 0.2957 0.3260 0.123 Uiso 1 1 calc R U . . .
H28B H -0.0499 0.3774 0.3396 0.123 Uiso 1 1 calc R U . . .
H28C H -0.1538 0.3467 0.3712 0.123 Uiso 1 1 calc R U . . .
C11 C -0.2867(5) -0.0800(3) 0.3514(4) 0.0612(14) Uani 1 1 d . . . . .
C4 C 0.1059(5) 0.1627(3) 0.1733(3) 0.0588(13) Uani 1 1 d . . . . .
C3 C 0.2035(5) 0.1309(4) 0.1674(4) 0.0683(16) Uani 1 1 d . . . . .
H3 H 0.2456 0.1459 0.1281 0.082 Uiso 1 1 calc R U . . .
F15 F -0.3919(4) 0.1587(3) 0.2213(4) 0.136(2) Uani 1 1 d . . . . .
F14 F -0.3059(5) 0.2263(3) 0.3074(4) 0.125(2) Uani 1 1 d . . . . .
F13 F -0.2513(5) 0.2104(3) 0.1992(4) 0.140(2) Uani 1 1 d . . . . .
F1 F 0.0373(7) -0.2172(3) 0.2785(6) 0.154(3) Uani 1 1 d . . . . .
C8 C -0.0522(7) -0.0879(4) 0.1422(5) 0.089(2) Uani 1 1 d . . . . .
H8 H -0.0686 -0.1217 0.1018 0.107 Uiso 1 1 calc R U . . .
C26 C 0.0083(6) 0.3833(3) 0.4918(5) 0.0786(18) Uani 1 1 d . . . . .
H26A H -0.0556 0.4113 0.4943 0.118 Uiso 1 1 calc R U . . .
H26B H 0.0603 0.4118 0.4678 0.118 Uiso 1 1 calc R U . . .
H26C H 0.0365 0.3695 0.5449 0.118 Uiso 1 1 calc R U . . .
F2 F 0.1684(5) -0.1816(4) 0.2311(7) 0.189(4) Uani 1 1 d . . . . .
C25 C 0.1265(8) 0.2738(4) 0.3539(6) 0.103(3) Uani 1 1 d . . . . .
H25A H 0.1791 0.2367 0.3496 0.154 Uiso 1 1 calc R U . . .
H25B H 0.1596 0.3205 0.3522 0.154 Uiso 1 1 calc R U . . .
H25C H 0.0713 0.2695 0.3102 0.154 Uiso 1 1 calc R U . . .
C15 C -0.2986(5) 0.1765(4) 0.2534(4) 0.0727(17) Uani 1 1 d . . . . .
C23 C 0.1625(6) 0.2650(4) 0.5049(6) 0.092(2) Uani 1 1 d . . . . .
H23A H 0.1283 0.2590 0.5530 0.137 Uiso 1 1 calc R U . . .
H23B H 0.2008 0.3101 0.5071 0.137 Uiso 1 1 calc R U . . .
H23C H 0.2114 0.2258 0.4999 0.137 Uiso 1 1 calc R U . . .
F3 F 0.0380(8) -0.2242(4) 0.1572(5) 0.187(4) Uani 1 1 d . . . . .
N3 N -0.1122(3) 0.0242(2) 0.5751(2) 0.0425(8) Uani 1 1 d . . . . .
O3 O -0.3874(3) 0.0544(2) 0.5105(3) 0.0715(13) Uani 1 1 d . . . . .
C17 C -0.2817(4) 0.0701(3) 0.5189(3) 0.0460(10) Uani 1 1 d . . . . .
C18 C -0.2178(4) 0.0183(3) 0.5614(3) 0.0484(11) Uani 1 1 d . . . . .
H18 H -0.2506 -0.0221 0.5809 0.058 Uiso 1 1 calc R U . . .
C16 C -0.4580(4) 0.1023(4) 0.4654(4) 0.0710(16) Uani 1 1 d . . . . .
H16A H -0.4394 0.1048 0.4115 0.107 Uiso 1 1 calc R U . . .
H16B H -0.4524 0.1497 0.4891 0.107 Uiso 1 1 calc R U . . .
H16C H -0.5300 0.0850 0.4653 0.107 Uiso 1 1 calc R U . . .
F6 F 0.4016(5) 0.0701(5) 0.1608(5) 0.185(4) Uani 1 1 d . . . . .
F8 F -0.0187(7) 0.2448(7) 0.1173(7) 0.276(8) Uani 1 1 d . . . . .
F5 F 0.4053(5) 0.0413(7) 0.2795(5) 0.205(5) Uani 1 1 d . . . . .
C1 C 0.3470(7) 0.0427(6) 0.2135(6) 0.096(3) Uani 1 1 d . . . . .
C5 C 0.0702(7) 0.2252(5) 0.1148(5) 0.094(3) Uani 1 1 d . . . . .
F10 F -0.1375(11) 0.0549(6) 0.0258(5) 0.233(6) Uani 1 1 d . . . . .
C10 C -0.1671(12) -0.0008(6) 0.0598(6) 0.119(4) Uani 1 1 d . . . . .
F4 F 0.3386(7) -0.0239(6) 0.1946(9) 0.244(6) Uani 1 1 d . . . . .
C6 C 0.0687(8) -0.1827(5) 0.2170(8) 0.112(3) Uani 1 1 d . . . . .
F11 F -0.2643(9) 0.0185(7) 0.0794(6) 0.217(5) Uani 1 1 d . . . . .
F7 F 0.1311(13) 0.2811(4) 0.1305(7) 0.264(7) Uani 1 1 d . . . . .
F9 F 0.0908(7) 0.2151(4) 0.0448(3) 0.166(3) Uani 1 1 d . . . . .
F12 F -0.1867(11) -0.0523(5) 0.0116(5) 0.245(7) Uani 1 1 d . . . . .

loop_
_atom_site_aniso_label
_atom_site_aniso_U_11
_atom_site_aniso_U_22
_atom_site_aniso_U_33
_atom_site_aniso_U_23
_atom_site_aniso_U_13
_atom_site_aniso_U_12
Dy1 0.04810(18) 0.03930(18) 0.03805(17) 0.00410(7) 0.01177(11) 0.00242(8)
N2 0.0427(19) 0.0366(19) 0.0402(19) -0.0001(15) 0.0071(15) -0.0057(15)
O7 0.059(2) 0.073(3) 0.049(2) 0.0210(16) 0.0185(18) 0.0063(17)
C13 0.045(3) 0.055(3) 0.054(3) -0.002(2) -0.006(2) -0.001(2)
O4 0.0484(18) 0.0410(17) 0.0459(17) 0.0015(13) 0.0035(14) 0.0002(13)
O2 0.0481(17) 0.0395(17) 0.0517(18) -0.0043(14) 0.0134(14) 0.0006(13)
C19 0.046(2) 0.042(2) 0.039(2) 0.0068(19) 0.0075(19) -0.002(2)
C20 0.042(2) 0.039(2) 0.032(2) -0.0002(17) 0.0099(17) -0.0003(17)
O5 0.0468(18) 0.0467(19) 0.0565(19) 0.0092(15) 0.0065(15) 0.0028(14)
C22 0.042(2) 0.038(2) 0.036(2) 0.0023(17) 0.0058(17) -0.0021(18)
O8 0.097(3) 0.061(2) 0.043(2) -0.0077(19) 0.0039(19) 0.007(2)
C21 0.043(2) 0.042(2) 0.040(2) 0.0027(18) 0.0071(18) 0.0022(18)
O9 0.072(3) 0.056(2) 0.070(3) -0.011(2) 0.006(2) 0.011(2)
O6 0.069(2) 0.060(2) 0.067(2) 0.0243(19) 0.030(2) 0.0117(19)
N1 0.057(2) 0.035(2) 0.053(2) -0.0002(17) 0.0178(19) 0.0014(17)
O1 0.090(3) 0.053(2) 0.102(3) -0.004(2) 0.050(3) 0.011(2)
C12 0.046(2) 0.047(3) 0.042(2) -0.006(2) 0.0045(19) -0.003(2)
F17 0.156(4) 0.099(3) 0.085(3) 0.025(2) 0.002(3) -0.059(3)
C27 0.071(3) 0.032(2) 0.053(3) 0.000(2) 0.011(2) -0.008(2)
F16 0.076(3) 0.119(4) 0.227(7) 0.057(5) -0.027(4) -0.045(3)
C24 0.053(3) 0.042(3) 0.064(3) -0.002(2) 0.014(2) -0.013(2)
C14 0.054(3) 0.050(3) 0.040(2) 0.001(2) 0.002(2) 0.002(2)
C2 0.053(3) 0.083(4) 0.049(3) 0.005(3) 0.016(2) -0.008(3)
C9 0.097(5) 0.071(4) 0.050(3) -0.012(3) 0.010(3) -0.005(4)
F18 0.187(6) 0.063(3) 0.163(5) -0.038(3) 0.061(4) -0.046(3)
C7 0.060(3) 0.059(3) 0.085(4) -0.021(3) 0.023(3) -0.003(3)
C28 0.103(5) 0.071(4) 0.069(4) 0.030(3) 0.000(4) -0.006(4)
C11 0.060(3) 0.054(3) 0.068(4) -0.002(3) -0.001(3) -0.017(3)
C4 0.073(3) 0.056(3) 0.050(3) 0.016(2) 0.017(3) -0.005(3)
C3 0.065(3) 0.091(4) 0.053(3) 0.018(3) 0.023(3) -0.008(3)
F15 0.091(3) 0.085(3) 0.214(6) 0.020(3) -0.074(4) 0.008(2)
F14 0.133(4) 0.085(3) 0.149(5) -0.023(3) -0.022(4) 0.056(3)
F13 0.154(5) 0.121(4) 0.141(5) 0.083(4) -0.007(4) 0.020(4)
F1 0.187(7) 0.069(3) 0.202(7) 0.005(4) 0.003(6) 0.005(4)
C8 0.119(6) 0.076(5) 0.071(4) -0.034(4) 0.006(4) -0.010(4)
C26 0.102(5) 0.042(3) 0.093(5) -0.016(3) 0.018(4) -0.018(3)
F2 0.104(4) 0.118(5) 0.353(13) -0.054(6) 0.055(6) 0.031(4)
C25 0.135(7) 0.063(4) 0.126(7) -0.001(4) 0.091(6) -0.024(4)
C15 0.067(4) 0.066(4) 0.079(4) 0.012(3) -0.018(3) 0.011(3)
C23 0.070(4) 0.064(4) 0.133(7) -0.007(4) -0.028(4) -0.018(3)
F3 0.278(10) 0.095(4) 0.183(7) -0.076(5) -0.004(7) 0.058(5)
N3 0.049(2) 0.042(2) 0.0376(19) 0.0061(16) 0.0070(16) 0.0020(17)
O3 0.043(2) 0.082(3) 0.087(3) 0.024(2) -0.005(2) -0.0184(17)
C17 0.045(2) 0.048(2) 0.045(2) 0.002(2) 0.002(2) -0.007(2)
C18 0.054(3) 0.047(3) 0.044(2) 0.011(2) 0.006(2) -0.013(2)
C16 0.043(3) 0.082(4) 0.086(4) 0.001(3) -0.004(3) 0.001(3)
F6 0.092(4) 0.285(10) 0.195(7) 0.117(7) 0.090(5) 0.061(5)
F8 0.166(6) 0.347(13) 0.341(13) 0.298(12) 0.143(8) 0.148(8)
F5 0.080(4) 0.411(17) 0.122(5) 0.036(7) 0.001(4) 0.072(6)
C1 0.062(4) 0.137(8) 0.094(6) 0.024(5) 0.031(4) 0.009(4)
C5 0.103(6) 0.089(5) 0.098(6) 0.052(5) 0.048(5) 0.017(4)
F10 0.322(15) 0.247(11) 0.110(6) 0.093(6) -0.077(7) -0.075(9)
C10 0.173(11) 0.109(7) 0.067(5) -0.016(5) -0.025(6) -0.005(7)
F4 0.121(6) 0.171(7) 0.46(2) -0.064(11) 0.106(9) 0.048(6)
C6 0.096(6) 0.061(5) 0.183(11) -0.040(6) 0.039(6) -0.002(4)
F11 0.169(8) 0.294(12) 0.166(8) -0.020(9) -0.083(7) 0.060(9)
F7 0.451(19) 0.095(5) 0.220(10) 0.083(6) -0.081(11) -0.062(8)
F9 0.269(9) 0.152(6) 0.077(3) 0.053(4) 0.018(4) 0.060(6)
F12 0.390(16) 0.180(8) 0.131(6) -0.077(5) -0.131(9) 0.071(8)

loop_
_atom_type_symbol
_atom_type_description
_atom_type_scat_dispersion_real
_atom_type_scat_dispersion_imag
_atom_type_scat_source
C C 0.0033 0.0016 'International Tables Vol C Tables 4.2.6.8 and 6.1.1.4'
H H 0.0000 0.0000 'International Tables Vol C Tables 4.2.6.8 and 6.1.1.4'
Dy Dy -0.1892 4.4098 'International Tables Vol C Tables 4.2.6.8 and 6.1.1.4'
F F 0.0171 0.0103 'International Tables Vol C Tables 4.2.6.8 and 6.1.1.4'
N N 0.0061 0.0033 'International Tables Vol C Tables 4.2.6.8 and 6.1.1.4'
O O 0.0106 0.0060 'International Tables Vol C Tables 4.2.6.8 and 6.1.1.4'

loop_
_geom_angle_atom_site_label_1
_geom_angle_atom_site_label_2
_geom_angle_atom_site_label_3
_geom_angle
_geom_angle_site_symmetry_1
_geom_angle_site_symmetry_3
O7 Dy1 O2 89.28(14) . .
O7 Dy1 O8 102.09(16) . .
O2 Dy1 O8 148.03(13) . .
O7 Dy1 O9 74.85(15) . .
O2 Dy1 O9 141.32(14) . .
O8 Dy1 O9 70.60(15) . .
O7 Dy1 O5 147.82(12) . .
O2 Dy1 O5 103.88(12) . .
O8 Dy1 O5 82.22(14) . .
O9 Dy1 O5 76.76(15) . .
O7 Dy1 O6 70.44(13) . .
O2 Dy1 O6 84.93(14) . .
O8 Dy1 O6 71.39(16) . .
O9 Dy1 O6 120.45(15) . .
O5 Dy1 O6 138.92(13) . .
O7 Dy1 O4 141.31(12) . .
O2 Dy1 O4 77.76(11) . .
O8 Dy1 O4 74.78(13) . .
O9 Dy1 O4 134.99(14) . .
O5 Dy1 O4 70.80(11) . .
O6 Dy1 O4 72.20(12) . .
O7 Dy1 N3 78.26(13) . 3_556
O2 Dy1 N3 73.36(13) . 3_556
O8 Dy1 N3 137.94(14) . 3_556
O9 Dy1 N3 69.00(15) . 3_556
O5 Dy1 N3 77.69(12) . 3_556
O6 Dy1 N3 141.95(14) . 3_556
O4 Dy1 N3 130.05(12) . 3_556
O2 N2 C22 124.8(4) . .
O2 N2 C24 121.9(4) . .
C22 N2 C24 112.5(4) . .
C2 O7 Dy1 136.1(4) . .
C12 C13 C14 119.7(5) . .
C12 C13 H13 120.1 . .
C14 C13 H13 120.1 . .
C14 O4 Dy1 128.1(3) . .
N2 O2 Dy1 131.2(3) . .
N3 C19 C20 121.6(4) . .
N3 C19 H19 119.2 . .
C20 C19 H19 119.2 . .
C19 C20 C21 120.5(4) . .
C19 C20 C22 118.0(4) . .
C21 C20 C22 121.4(4) . .
C12 O5 Dy1 129.5(3) . .
N2 C22 N1 108.0(4) . .
N2 C22 C20 126.5(4) . .
N1 C22 C20 125.5(4) . .
C9 O8 Dy1 137.0(5) . .
C17 C21 C20 117.1(4) . .
C17 C21 H21 121.4 . .
C20 C21 H21 121.4 . .
C7 O9 Dy1 137.1(4) . .
C4 O6 Dy1 133.6(4) . .
O1 N1 C22 124.7(4) . .
O1 N1 C27 122.7(4) . .
C22 N1 C27 112.1(4) . .
O5 C12 C13 127.8(5) . .
O5 C12 C11 113.9(4) . .
C13 C12 C11 118.3(5) . .
C26 C27 N1 110.4(5) . .
C26 C27 C28 110.7(5) . .
N1 C27 C28 105.7(5) . .
C26 C27 C24 115.7(5) . .
N1 C27 C24 100.1(4) . .
C28 C27 C24 113.4(5) . .
N2 C24 C25 109.9(5) . .
N2 C24 C23 105.0(4) . .
C25 C24 C23 112.5(6) . .
N2 C24 C27 100.1(4) . .
C25 C24 C27 114.3(5) . .
C23 C24 C27 113.8(5) . .
O4 C14 C13 127.5(5) . .
O4 C14 C15 114.4(5) . .
C13 C14 C15 117.9(5) . .
O7 C2 C3 127.0(6) . .
O7 C2 C1 113.9(6) . .
C3 C2 C1 119.1(6) . .
O8 C9 C8 127.4(6) . .
O8 C9 C10 113.5(7) . .
C8 C9 C10 119.0(7) . .
O9 C7 C8 127.1(6) . .
O9 C7 C6 111.5(7) . .
C8 C7 C6 121.3(7) . .
C27 C28 H28A 109.5 . .
C27 C28 H28B 109.5 . .
H28A C28 H28B 109.5 . .
C27 C28 H28C 109.5 . .
H28A C28 H28C 109.5 . .
H28B C28 H28C 109.5 . .
F18 C11 F17 107.4(6) . .
F18 C11 F16 105.0(6) . .
F17 C11 F16 107.8(6) . .
F18 C11 C12 110.6(5) . .
F17 C11 C12 111.8(4) . .
F16 C11 C12 113.9(5) . .
O6 C4 C3 128.3(5) . .
O6 C4 C5 113.3(5) . .
C3 C4 C5 118.3(5) . .
C4 C3 C2 119.7(5) . .
C4 C3 H3 120.1 . .
C2 C3 H3 120.1 . .
C9 C8 C7 120.7(6) . .
C9 C8 H8 119.7 . .
C7 C8 H8 119.7 . .
C27 C26 H26A 109.5 . .
C27 C26 H26B 109.5 . .
H26A C26 H26B 109.5 . .
C27 C26 H26C 109.5 . .
H26A C26 H26C 109.5 . .
H26B C26 H26C 109.5 . .
C24 C25 H25A 109.5 . .
C24 C25 H25B 109.5 . .
H25A C25 H25B 109.5 . .
C24 C25 H25C 109.5 . .
H25A C25 H25C 109.5 . .
H25B C25 H25C 109.5 . .
F15 C15 F13 107.2(6) . .
F15 C15 F14 110.3(7) . .
F13 C15 F14 102.6(7) . .
F15 C15 C14 114.4(6) . .
F13 C15 C14 110.5(6) . .
F14 C15 C14 111.2(5) . .
C24 C23 H23A 109.5 . .
C24 C23 H23B 109.5 . .
H23A C23 H23B 109.5 . .
C24 C23 H23C 109.5 . .
H23A C23 H23C 109.5 . .
H23B C23 H23C 109.5 . .
C18 N3 C19 118.4(4) . .
C18 N3 Dy1 117.9(3) . 3_556
C19 N3 Dy1 121.5(3) . 3_556
C17 O3 C16 118.5(4) . .
O3 C17 C21 126.4(5) . .
O3 C17 C18 114.5(4) . .
C21 C17 C18 119.2(4) . .
N3 C18 C17 123.0(4) . .
N3 C18 H18 118.5 . .
C17 C18 H18 118.5 . .
O3 C16 H16A 109.5 . .
O3 C16 H16B 109.5 . .
H16A C16 H16B 109.5 . .
O3 C16 H16C 109.5 . .
H16A C16 H16C 109.5 . .
H16B C16 H16C 109.5 . .
F5 C1 F4 103.1(10) . .
F5 C1 F6 108.0(9) . .
F4 C1 F6 104.3(11) . .
F5 C1 C2 112.8(8) . .
F4 C1 C2 111.5(8) . .
F6 C1 C2 116.0(8) . .
F8 C5 F9 111.7(10) . .
F8 C5 F7 107.0(12) . .
F9 C5 F7 97.8(9) . .
F8 C5 C4 114.7(6) . .
F9 C5 C4 114.3(7) . .
F7 C5 C4 109.7(8) . .
F10 C10 F12 112.0(12) . .
F10 C10 F11 102.5(12) . .
F12 C10 F11 103.6(13) . .
F10 C10 C9 114.0(10) . .
F12 C10 C9 114.7(10) . .
F11 C10 C9 108.6(9) . .
F2 C6 F3 111.8(9) . .
F2 C6 F1 103.6(12) . .
F3 C6 F1 103.7(9) . .
F2 C6 C7 113.4(8) . .
F3 C6 C7 112.3(10) . .
F1 C6 C7 111.2(8) . .

loop_
_geom_bond_atom_site_label_1
_geom_bond_atom_site_label_2
_geom_bond_distance
_geom_bond_site_symmetry_2
Dy1 O7 2.331(4) .
Dy1 O2 2.346(3) .
Dy1 O8 2.356(4) .
Dy1 O9 2.356(4) .
Dy1 O5 2.365(3) .
Dy1 O6 2.368(4) .
Dy1 O4 2.370(3) .
Dy1 N3 2.600(4) 3_556
N2 O2 1.311(5) .
N2 C22 1.327(6) .
N2 C24 1.509(6) .
O7 C2 1.253(7) .
C13 C12 1.386(7) .
C13 C14 1.404(7) .
C13 H13 0.9300 .
O4 C14 1.239(6) .
C19 N3 1.336(6) .
C19 C20 1.382(6) .
C19 H19 0.9300 .
C20 C21 1.397(6) .
C20 C22 1.462(6) .
O5 C12 1.253(6) .
C22 N1 1.354(6) .
O8 C9 1.245(8) .
C21 C17 1.377(7) .
C21 H21 0.9300 .
O9 C7 1.236(8) .
O6 C4 1.245(7) .
N1 O1 1.270(6) .
N1 C27 1.509(6) .
C12 C11 1.539(7) .
F17 C11 1.297(7) .
C27 C26 1.509(7) .
C27 C28 1.535(8) .
C27 C24 1.546(8) .
F16 C11 1.297(8) .
C24 C25 1.521(9) .
C24 C23 1.529(9) .
C14 C15 1.526(8) .
C2 C3 1.383(9) .
C2 C1 1.510(10) .
C9 C8 1.369(12) .
C9 C10 1.516(12) .
F18 C11 1.286(8) .
C7 C8 1.386(11) .
C7 C6 1.553(11) .
C28 H28A 0.9600 .
C28 H28B 0.9600 .
C28 H28C 0.9600 .
C4 C3 1.374(9) .
C4 C5 1.553(9) .
C3 H3 0.9300 .
F15 C15 1.282(7) .
F14 C15 1.303(9) .
F13 C15 1.299(9) .
F1 C6 1.309(14) .
C8 H8 0.9300 .
C26 H26A 0.9600 .
C26 H26B 0.9600 .
C26 H26C 0.9600 .
F2 C6 1.252(11) .
C25 H25A 0.9600 .
C25 H25B 0.9600 .
C25 H25C 0.9600 .
C23 H23A 0.9600 .
C23 H23B 0.9600 .
C23 H23C 0.9600 .
F3 C6 1.289(12) .
N3 C18 1.329(6) .
N3 Dy1 2.600(4) 3_556
O3 C17 1.353(6) .
O3 C16 1.417(7) .
C17 C18 1.397(7) .
C18 H18 0.9300 .
C16 H16A 0.9600 .
C16 H16B 0.9600 .
C16 H16C 0.9600 .
F6 C1 1.280(10) .
F8 C5 1.179(10) .
F5 C1 1.266(12) .
C1 F4 1.272(13) .
C5 F9 1.245(10) .
C5 F7 1.295(13) .
F10 C10 1.251(13) .
C10 F12 1.257(11) .
C10 F11 1.346(15) .

loop_
_geom_torsion_atom_site_label_1
_geom_torsion_atom_site_label_2
_geom_torsion_atom_site_label_3
_geom_torsion_atom_site_label_4
_geom_torsion
_geom_torsion_site_symmetry_1
_geom_torsion_site_symmetry_2
_geom_torsion_site_symmetry_3
_geom_torsion_site_symmetry_4
C22 N2 O2 Dy1 73.0(5) . . . .
C24 N2 O2 Dy1 -117.5(4) . . . .
N3 C19 C20 C21 -1.1(7) . . . .
N3 C19 C20 C22 176.4(4) . . . .
O2 N2 C22 N1 -178.3(4) . . . .
C24 N2 C22 N1 11.3(5) . . . .
O2 N2 C22 C20 4.9(7) . . . .
C24 N2 C22 C20 -165.4(4) . . . .
C19 C20 C22 N2 47.0(6) . . . .
C21 C20 C22 N2 -135.5(5) . . . .
C19 C20 C22 N1 -129.2(5) . . . .
C21 C20 C22 N1 48.3(7) . . . .
C19 C20 C21 C17 -1.8(7) . . . .
C22 C20 C21 C17 -179.2(4) . . . .
N2 C22 N1 O1 179.2(5) . . . .
C20 C22 N1 O1 -4.1(8) . . . .
N2 C22 N1 C27 7.2(5) . . . .
C20 C22 N1 C27 -176.0(4) . . . .
Dy1 O5 C12 C13 -24.9(8) . . . .
Dy1 O5 C12 C11 155.5(4) . . . .
C14 C13 C12 O5 -5.3(9) . . . .
C14 C13 C12 C11 174.3(5) . . . .
O1 N1 C27 C26 44.2(7) . . . .
C22 N1 C27 C26 -143.6(5) . . . .
O1 N1 C27 C28 -75.5(6) . . . .
C22 N1 C27 C28 96.7(5) . . . .
O1 N1 C27 C24 166.6(5) . . . .
C22 N1 C27 C24 -21.3(5) . . . .
O2 N2 C24 C25 44.9(7) . . . .
C22 N2 C24 C25 -144.5(6) . . . .
O2 N2 C24 C23 -76.3(6) . . . .
C22 N2 C24 C23 94.4(6) . . . .
O2 N2 C24 C27 165.5(4) . . . .
C22 N2 C24 C27 -23.8(5) . . . .
C26 C27 C24 N2 143.0(5) . . . .
N1 C27 C24 N2 24.5(5) . . . .
C28 C27 C24 N2 -87.5(5) . . . .
C26 C27 C24 C25 -99.6(7) . . . .
N1 C27 C24 C25 141.9(5) . . . .
C28 C27 C24 C25 29.8(7) . . . .
C26 C27 C24 C23 31.5(7) . . . .
N1 C27 C24 C23 -87.0(5) . . . .
C28 C27 C24 C23 161.0(5) . . . .
Dy1 O4 C14 C13 34.0(7) . . . .
Dy1 O4 C14 C15 -151.0(4) . . . .
C12 C13 C14 O4 0.3(9) . . . .
C12 C13 C14 C15 -174.5(5) . . . .
Dy1 O7 C2 C3 15.6(11) . . . .
Dy1 O7 C2 C1 -164.0(6) . . . .
Dy1 O8 C9 C8 0.2(13) . . . .
Dy1 O8 C9 C10 -175.9(7) . . . .
Dy1 O9 C7 C8 -4.3(11) . . . .
Dy1 O9 C7 C6 178.2(5) . . . .
O5 C12 C11 F18 -66.5(7) . . . .
C13 C12 C11 F18 113.9(7) . . . .
O5 C12 C11 F17 53.1(7) . . . .
C13 C12 C11 F17 -126.5(6) . . . .
O5 C12 C11 F16 175.6(6) . . . .
C13 C12 C11 F16 -4.1(9) . . . .
Dy1 O6 C4 C3 -20.6(11) . . . .
Dy1 O6 C4 C5 163.1(5) . . . .
O6 C4 C3 C2 1.9(11) . . . .
C5 C4 C3 C2 178.0(7) . . . .
O7 C2 C3 C4 1.0(11) . . . .
C1 C2 C3 C4 -179.4(7) . . . .
O8 C9 C8 C7 -0.2(13) . . . .
C10 C9 C8 C7 175.7(9) . . . .
O9 C7 C8 C9 2.2(13) . . . .
C6 C7 C8 C9 179.4(8) . . . .
O4 C14 C15 F15 169.8(6) . . . .
C13 C14 C15 F15 -14.7(9) . . . .
O4 C14 C15 F13 48.8(8) . . . .
C13 C14 C15 F13 -135.8(6) . . . .
O4 C14 C15 F14 -64.5(8) . . . .
C13 C14 C15 F14 111.0(7) . . . .
C20 C19 N3 C18 3.7(7) . . . .
C20 C19 N3 Dy1 -159.3(3) . . . 3_556
C16 O3 C17 C21 1.4(9) . . . .
C16 O3 C17 C18 -177.4(5) . . . .
C20 C21 C17 O3 -176.8(5) . . . .
C20 C21 C17 C18 2.0(7) . . . .
C19 N3 C18 C17 -3.4(7) . . . .
Dy1 N3 C18 C17 160.1(4) 3_556 . . .
O3 C17 C18 N3 179.5(5) . . . .
C21 C17 C18 N3 0.6(8) . . . .
O7 C2 C1 F5 -51.3(12) . . . .
C3 C2 C1 F5 129.0(9) . . . .
O7 C2 C1 F4 64.2(12) . . . .
C3 C2 C1 F4 -115.5(11) . . . .
O7 C2 C1 F6 -176.7(9) . . . .
C3 C2 C1 F6 3.6(14) . . . .
O6 C4 C5 F8 -11.1(14) . . . .
C3 C4 C5 F8 172.3(12) . . . .
O6 C4 C5 F9 -142.0(8) . . . .
C3 C4 C5 F9 41.4(12) . . . .
O6 C4 C5 F7 109.4(10) . . . .
C3 C4 C5 F7 -67.3(12) . . . .
O8 C9 C10 F10 52.5(15) . . . .
C8 C9 C10 F10 -123.9(12) . . . .
O8 C9 C10 F12 -176.4(12) . . . .
C8 C9 C10 F12 7.1(18) . . . .
O8 C9 C10 F11 -61.0(13) . . . .
C8 C9 C10 F11 122.5(11) . . . .
O9 C7 C6 F2 -54.4(13) . . . .
C8 C7 C6 F2 127.9(11) . . . .
O9 C7 C6 F3 177.5(9) . . . .
C8 C7 C6 F3 -0.1(13) . . . .
O9 C7 C6 F1 61.9(10) . . . .
C8 C7 C6 F1 -115.7(10) . . . .
